data_2228270
loop_
_publ_author_name
'Guo, Hang-Ming'

_publ_section_title
;
 <i>catena</i>-Poly[[[diaqua(nitrato-\k^2^<i>O</i>,<i>O</i>')cerium(III)]-bis[\m-2-(4-hydroxyphenyl)acetato]-\k^3^<i>O</i>,<i>O</i>':<i>O</i>;\k^3^<i>O</i>:<i>O</i>,<i>O</i>']
 monohydrate]
;
_journal_coeditor_code CV2794
_journal_issue 12
_journal_name_full 'Acta Crystallographica Section E'
_journal_page_first m1602
_journal_paper_doi 10.1107/S1600536810047239
_journal_volume 66
_journal_year 2010
_chemical_formula_iupac '[Ce (C8 H7 O3)2 (N O3) (H2 O)2], H2 O'
_chemical_formula_moiety 'C16 H18 Ce N O11, H2 O'
_chemical_formula_sum 'C16 H20 Ce N O12'
_chemical_formula_weight 558.45
_chemical_name_systematic
;
<i>catena</i>-Poly[[[diaqua(nitrato-\k^2^<i>O</i>,<i>O</i>')cerium(III)]-
bis[\m-2-(4-hydroxyphenyl)acetato]-
\k^3^<i>O</i>,<i>O</i>':<i>O</i>;\k^3^<i>O</i>:<i>O</i>,<i>O</i>'] monohydrate]
;
_space_group_IT_number 2
_symmetry_cell_setting triclinic
_symmetry_space_group_name_Hall '-P 1'
_symmetry_space_group_name_H-M 'P -1'
_atom_sites_solution_hydrogens geom
_atom_sites_solution_primary direct
_atom_sites_solution_secondary difmap
_audit_creation_method SHELXL-97
_cell_angle_alpha 92.120(2)
_cell_angle_beta 90.829(2)
_cell_angle_gamma 112.550(2)
_cell_formula_units_Z 2
_cell_length_a 8.1151(3)
_cell_length_b 9.8048(4)
_cell_length_c 13.2396(5)
_cell_measurement_reflns_used 8276
_cell_measurement_temperature 296(2)
_cell_measurement_theta_max 27.66
_cell_measurement_theta_min 2.25
_cell_volume 971.76(7)
_computing_cell_refinement 'SAINT (Bruker, 2006)'
_computing_data_collection 'APEX2 (Bruker, 2006)'
_computing_data_reduction 'SAINT (Bruker, 2006)'
_computing_molecular_graphics 'SHELXTL (Sheldrick, 2008)'
_computing_publication_material 'SHELXTL (Sheldrick, 2008)'
_computing_structure_refinement 'SHELXL97 (Sheldrick, 2008)'
_computing_structure_solution 'SHELXS97 (Sheldrick, 2008)'
_diffrn_ambient_temperature 296(2)
_diffrn_measured_fraction_theta_full 0.989
_diffrn_measured_fraction_theta_max 0.989
_diffrn_measurement_device_type 'Bruker APEXII'
_diffrn_measurement_method '\w scans'
_diffrn_radiation_monochromator graphite
_diffrn_radiation_source 'fine-focus sealed tube'
_diffrn_radiation_type MoK\a
_diffrn_radiation_wavelength 0.71073
_diffrn_reflns_av_R_equivalents 0.0255
_diffrn_reflns_av_sigmaI/netI 0.0259
_diffrn_reflns_limit_h_max 10
_diffrn_reflns_limit_h_min -10
_diffrn_reflns_limit_k_max 12
_diffrn_reflns_limit_k_min -12
_diffrn_reflns_limit_l_max 17
_diffrn_reflns_limit_l_min -16
_diffrn_reflns_number 15535
_diffrn_reflns_theta_full 27.66
_diffrn_reflns_theta_max 27.66
_diffrn_reflns_theta_min 2.25
_exptl_absorpt_coefficient_mu 2.409
_exptl_absorpt_correction_T_max 0.935
_exptl_absorpt_correction_T_min 0.716
_exptl_absorpt_correction_type multi-scan
_exptl_absorpt_process_details '(SADABS; Sheldrick, 1996)'
_exptl_crystal_colour colourless
_exptl_crystal_density_diffrn 1.909
_exptl_crystal_density_method 'not measured'
_exptl_crystal_description block
_exptl_crystal_F_000 554
_exptl_crystal_size_max 0.143
_exptl_crystal_size_mid 0.136
_exptl_crystal_size_min 0.028
_refine_diff_density_max 0.715
_refine_diff_density_min -0.355
_refine_ls_extinction_method none
_refine_ls_goodness_of_fit_ref 0.978
_refine_ls_hydrogen_treatment mixed
_refine_ls_matrix_type full
_refine_ls_number_parameters 289
_refine_ls_number_reflns 4492
_refine_ls_number_restraints 9
_refine_ls_restrained_S_all 0.978
_refine_ls_R_factor_all 0.0228
_refine_ls_R_factor_gt 0.0199
_refine_ls_shift/su_max 0.001
_refine_ls_shift/su_mean 0.000
_refine_ls_structure_factor_coef Fsqd
_refine_ls_weighting_details 'calc w=1/[\s^2^(Fo^2^)+(0.0337P)^2^+0.0249P] where P=(Fo^2^+2Fc^2^)/3'
_refine_ls_weighting_scheme calc
_refine_ls_wR_factor_gt 0.0481
_refine_ls_wR_factor_ref 0.0500
_reflns_number_gt 4133
_reflns_number_total 4492
_reflns_threshold_expression I>2sigma(I)
_cod_data_source_file cv2794.cif
_cod_data_source_block I
_cod_original_cell_volume 971.76(6)
_cod_database_code 2228270
_cod_database_fobs_code 2228270

loop_
_symmetry_equiv_pos_as_xyz
'x, y, z'
'-x, -y, -z'

loop_
_atom_site_type_symbol
_atom_site_label
_atom_site_fract_x
_atom_site_fract_y
_atom_site_fract_z
_atom_site_U_iso_or_equiv
_atom_site_adp_type
_atom_site_calc_flag
_atom_site_refinement_flags
_atom_site_occupancy
_atom_site_disorder_assembly
_atom_site_disorder_group
Ce Ce1 0.208699(13) -0.089222(12) 0.466072(8) 0.02011(5) Uani d . 1 . .
N N1 0.0546(3) -0.3859(2) 0.33905(16) 0.0335(4) Uani d . 1 . .
O O1W 0.2726(2) -0.28503(19) 0.56174(16) 0.0402(4) Uani d D 1 . .
H H1WA 0.379(2) -0.277(3) 0.573(2) 0.060 Uiso d D 1 . .
H H1WB 0.214(3) -0.364(2) 0.587(2) 0.060 Uiso d D 1 . .
O O1 0.7474(3) 0.5608(2) 0.07849(16) 0.0632(6) Uani d . 1 . .
H H1A 0.7371 0.4920 0.0384 0.095 Uiso calc R 1 . .
O O2 0.3683(2) 0.18203(18) 0.42823(15) 0.0372(4) Uani d . 1 . .
O O2W 0.0678(2) -0.0555(2) 0.30083(12) 0.0346(4) Uani d D 1 . .
H H2WA -0.019(3) -0.031(3) 0.304(2) 0.052 Uiso d D 1 . .
H H2WB 0.055(4) -0.101(3) 0.2447(16) 0.052 Uiso d D 1 . .
O O3 0.09817(19) 0.14048(17) 0.47414(12) 0.0290(3) Uani d . 1 . .
O O3W 0.7347(4) 0.4032(3) -0.09596(17) 0.0650(6) Uani d D 1 . .
H H3WA 0.801(5) 0.363(4) -0.120(3) 0.098 Uiso d D 1 . .
H H3WB 0.721(6) 0.448(4) -0.144(2) 0.098 Uiso d D 1 . .
O O4 0.0288(3) -0.1882(3) 1.10768(14) 0.0645(7) Uani d . 1 . .
H H4A -0.0557 -0.2660 1.0935 0.097 Uiso calc R 1 . .
O O5 0.4853(2) 0.03842(17) 0.59596(11) 0.0272(3) Uani d . 1 . .
O O6 0.2196(2) -0.0107(2) 0.65299(12) 0.0358(4) Uani d . 1 . .
O O7 -0.0071(3) -0.4974(2) 0.2852(2) 0.0635(7) Uani d . 1 . .
O O8 -0.0245(2) -0.3651(2) 0.41577(15) 0.0475(5) Uani d . 1 . .
O O9 0.2019(2) -0.28460(19) 0.32163(14) 0.0404(4) Uani d . 1 . .
C C1 0.6258(3) 0.5107(3) 0.1536(2) 0.0408(6) Uani d . 1 . .
C C2 0.6439(4) 0.6015(3) 0.2378(2) 0.0428(6) Uani d . 1 . .
H H2A 0.7371 0.6938 0.2434 0.051 Uiso calc R 1 . .
C C3 0.5227(3) 0.5555(3) 0.3150(2) 0.0390(6) Uani d . 1 . .
H H3A 0.5352 0.6178 0.3719 0.047 Uiso calc R 1 . .
C C4 0.3841(3) 0.4185(3) 0.3082(2) 0.0345(5) Uani d . 1 . .
C C5 0.3692(5) 0.3305(3) 0.2238(3) 0.0555(8) Uani d . 1 . .
H H5A 0.2763 0.2381 0.2182 0.067 Uiso calc R 1 . .
C C6 0.4886(4) 0.3746(3) 0.1456(2) 0.0592(9) Uani d . 1 . .
H H6A 0.4754 0.3125 0.0886 0.071 Uiso calc R 1 . .
C C7 0.2519(4) 0.3655(3) 0.3915(2) 0.0427(6) Uani d . 1 . .
H H7A 0.2849 0.4411 0.4457 0.051 Uiso calc R 1 . .
H H7B 0.1347 0.3536 0.3652 0.051 Uiso calc R 1 . .
C C8 0.2399(3) 0.2229(2) 0.43422(17) 0.0251(4) Uani d . 1 . .
C C9 0.1213(3) -0.1356(3) 1.02159(19) 0.0388(6) Uani d . 1 . .
C C10 0.2361(4) 0.0088(3) 1.0244(2) 0.0555(8) Uani d . 1 . .
H H10A 0.2437 0.0702 1.0810 0.067 Uiso calc R 1 . .
C C11 0.3413(4) 0.0630(3) 0.9425(2) 0.0553(8) Uani d . 1 . .
H H11A 0.4198 0.1616 0.9448 0.066 Uiso calc R 1 . .
C C12 0.3332(3) -0.0242(3) 0.85785(18) 0.0353(5) Uani d . 1 . .
C C13 0.2135(4) -0.1682(3) 0.8556(2) 0.0459(7) Uani d . 1 . .
H H13A 0.2035 -0.2289 0.7983 0.055 Uiso calc R 1 . .
C C14 0.1074(4) -0.2248(3) 0.9369(2) 0.0492(7) Uani d . 1 . .
H H14A 0.0271 -0.3227 0.9342 0.059 Uiso calc R 1 . .
C C15 0.4615(3) 0.0341(4) 0.77382(19) 0.0479(7) Uani d . 1 . .
H H15A 0.5323 0.1378 0.7900 0.058 Uiso calc R 1 . .
H H15B 0.5426 -0.0173 0.7732 0.058 Uiso calc R 1 . .
C C16 0.3832(3) 0.0212(2) 0.66965(16) 0.0242(4) Uani d . 1 . .

loop_
_atom_site_aniso_label
_atom_site_aniso_U_11
_atom_site_aniso_U_22
_atom_site_aniso_U_33
_atom_site_aniso_U_12
_atom_site_aniso_U_13
_atom_site_aniso_U_23
Ce1 0.01487(7) 0.02446(7) 0.01999(7) 0.00608(5) 0.00407(4) 0.00347(4)
N1 0.0315(11) 0.0260(9) 0.0429(13) 0.0112(8) -0.0058(9) -0.0002(8)
O1W 0.0236(8) 0.0339(9) 0.0607(13) 0.0071(7) -0.0001(8) 0.0178(8)
O1 0.0624(14) 0.0546(12) 0.0442(13) -0.0094(10) 0.0298(11) -0.0038(9)
O2 0.0210(8) 0.0335(9) 0.0589(12) 0.0109(7) 0.0102(8) 0.0174(8)
O2W 0.0340(9) 0.0529(11) 0.0230(9) 0.0243(8) -0.0033(7) -0.0057(7)
O3 0.0194(7) 0.0307(8) 0.0331(9) 0.0048(6) 0.0083(7) 0.0039(6)
O3W 0.0785(17) 0.0687(16) 0.0513(15) 0.0324(13) 0.0073(13) -0.0031(11)
O4 0.0586(14) 0.0721(14) 0.0248(11) -0.0171(11) 0.0180(10) -0.0021(9)
O5 0.0219(7) 0.0368(8) 0.0207(8) 0.0087(6) 0.0063(6) 0.0011(6)
O6 0.0219(8) 0.0644(11) 0.0236(9) 0.0192(8) 0.0032(7) 0.0003(8)
O7 0.0589(13) 0.0358(10) 0.0941(18) 0.0202(10) -0.0261(13) -0.0266(11)
O8 0.0283(9) 0.0636(12) 0.0410(11) 0.0064(9) 0.0079(8) 0.0069(9)
O9 0.0352(10) 0.0339(9) 0.0484(11) 0.0092(8) 0.0131(8) -0.0003(8)
C1 0.0383(14) 0.0394(13) 0.0352(15) 0.0037(11) 0.0138(11) 0.0057(11)
C2 0.0344(14) 0.0401(14) 0.0386(16) -0.0028(11) 0.0087(12) 0.0015(11)
C3 0.0422(14) 0.0419(14) 0.0296(14) 0.0124(11) 0.0068(11) 0.0025(10)
C4 0.0386(13) 0.0295(11) 0.0391(14) 0.0157(10) 0.0147(11) 0.0126(10)
C5 0.0596(19) 0.0303(13) 0.058(2) -0.0042(13) 0.0274(16) 0.0008(12)
C6 0.067(2) 0.0388(15) 0.0484(19) -0.0057(14) 0.0284(16) -0.0081(13)
C7 0.0450(15) 0.0391(13) 0.0534(17) 0.0241(12) 0.0268(13) 0.0209(12)
C8 0.0193(10) 0.0288(10) 0.0257(12) 0.0073(8) 0.0025(8) 0.0040(8)
C9 0.0373(14) 0.0454(14) 0.0220(13) 0.0026(11) 0.0068(10) 0.0028(10)
C10 0.062(2) 0.0504(17) 0.0303(16) -0.0042(14) 0.0157(14) -0.0092(12)
C11 0.0573(18) 0.0456(16) 0.0322(16) -0.0143(13) 0.0101(13) -0.0032(12)
C12 0.0259(12) 0.0538(15) 0.0174(12) 0.0054(11) 0.0007(9) 0.0040(10)
C13 0.0522(17) 0.0505(16) 0.0240(14) 0.0080(13) 0.0093(12) -0.0070(11)
C14 0.0559(18) 0.0397(14) 0.0325(16) -0.0034(13) 0.0117(13) -0.0011(11)
C15 0.0229(12) 0.083(2) 0.0223(13) 0.0018(12) 0.0036(10) 0.0068(13)
C16 0.0204(10) 0.0303(10) 0.0208(11) 0.0085(8) 0.0036(8) 0.0009(8)

loop_
_atom_type_symbol
_atom_type_description
_atom_type_scat_dispersion_real
_atom_type_scat_dispersion_imag
_atom_type_scat_source
C C 0.0033 0.0016 'International Tables Vol C Tables 4.2.6.8 and 6.1.1.4'
H H 0.0000 0.0000 'International Tables Vol C Tables 4.2.6.8 and 6.1.1.4'
Ce Ce -0.2486 2.6331 'International Tables Vol C Tables 4.2.6.8 and 6.1.1.4'
N N 0.0061 0.0033 'International Tables Vol C Tables 4.2.6.8 and 6.1.1.4'
O O 0.0106 0.0060 'International Tables Vol C Tables 4.2.6.8 and 6.1.1.4'

loop_
_geom_angle_atom_site_label_1
_geom_angle_atom_site_label_2
_geom_angle_atom_site_label_3
_geom_angle_site_symmetry_1
_geom_angle_site_symmetry_3
_geom_angle
_geom_angle_publ_flag
O3 Ce1 O5 2_556 2_656 179.31(5) ?
O3 Ce1 O2W 2_556 . 81.58(5) ?
O5 Ce1 O2W 2_656 . 97.77(5) ?
O3 Ce1 O2 2_556 . 111.16(5) ?
O5 Ce1 O2 2_656 . 68.82(5) ?
O2W Ce1 O2 . . 74.31(6) ?
O3 Ce1 O1W 2_556 . 98.50(5) ?
O5 Ce1 O1W 2_656 . 81.87(5) ?
O2W Ce1 O1W . . 141.07(6) ?
O2 Ce1 O1W . . 138.12(5) ?
O3 Ce1 O6 2_556 . 69.62(5) ?
O5 Ce1 O6 2_656 . 111.05(5) ?
O2W Ce1 O6 . . 138.36(5) ?
O2 Ce1 O6 . . 88.46(6) ?
O1W Ce1 O6 . . 74.55(6) ?
O3 Ce1 O9 2_556 . 110.48(5) ?
O5 Ce1 O9 2_656 . 69.02(5) ?
O2W Ce1 O9 . . 67.10(6) ?
O2 Ce1 O9 . . 116.63(6) ?
O1W Ce1 O9 . . 76.79(6) ?
O6 Ce1 O9 . . 150.94(6) ?
O3 Ce1 O5 2_556 . 118.73(5) ?
O5 Ce1 O5 2_656 . 61.94(6) ?
O2W Ce1 O5 . . 143.60(5) ?
O2 Ce1 O5 . . 70.22(5) ?
O1W Ce1 O5 . . 69.76(5) ?
O6 Ce1 O5 . . 49.13(5) ?
O9 Ce1 O5 . . 123.16(5) ?
O3 Ce1 O8 2_556 . 66.61(5) ?
O5 Ce1 O8 2_656 . 113.06(5) ?
O2W Ce1 O8 . . 77.36(6) ?
O2 Ce1 O8 . . 151.55(6) ?
O1W Ce1 O8 . . 67.42(6) ?
O6 Ce1 O8 . . 115.06(6) ?
O9 Ce1 O8 . . 47.31(5) ?
O5 Ce1 O8 . . 137.13(6) ?
O3 Ce1 O3 2_556 . 62.69(6) ?
O5 Ce1 O3 2_656 . 117.26(5) ?
O2W Ce1 O3 . . 66.25(5) ?
O2 Ce1 O3 . . 48.50(5) ?
O1W Ce1 O3 . . 147.40(6) ?
O6 Ce1 O3 . . 73.89(5) ?
O9 Ce1 O3 . . 133.34(5) ?
O5 Ce1 O3 . . 95.12(5) ?
O8 Ce1 O3 . . 120.31(5) ?
O3 Ce1 C16 2_556 . 94.08(5) ?
O5 Ce1 C16 2_656 . 86.60(5) ?
O2W Ce1 C16 . . 152.02(6) ?
O2 Ce1 C16 . . 81.73(6) ?
O1W Ce1 C16 . . 66.86(6) ?
O6 Ce1 C16 . . 24.61(5) ?
O9 Ce1 C16 . . 138.72(6) ?
O5 Ce1 C16 . . 24.99(5) ?
O8 Ce1 C16 . . 126.30(6) ?
O3 Ce1 C16 . . 87.12(5) ?
O7 N1 O9 . . 121.7(2) ?
O7 N1 O8 . . 122.0(2) ?
O9 N1 O8 . . 116.4(2) ?
Ce1 O1W H1WA . . 120(2) ?
Ce1 O1W H1WB . . 137(2) ?
H1WA O1W H1WB . . 103(2) ?
C1 O1 H1A . . 109.5 ?
C8 O2 Ce1 . . 99.57(13) ?
Ce1 O2W H2WA . . 118.0(19) ?
Ce1 O2W H2WB . . 130(2) ?
H2WA O2W H2WB . . 104(2) ?
C8 O3 Ce1 . 2_556 151.47(14) ?
C8 O3 Ce1 . . 90.79(12) ?
Ce1 O3 Ce1 2_556 . 117.31(6) ?
H3WA O3W H3WB . . 101(3) ?
C9 O4 H4A . . 109.5 ?
C16 O5 Ce1 . 2_656 148.67(14) ?
C16 O5 Ce1 . . 91.74(12) ?
Ce1 O5 Ce1 2_656 . 118.06(6) ?
C16 O6 Ce1 . . 97.49(13) ?
N1 O8 Ce1 . . 96.80(13) ?
N1 O9 Ce1 . . 99.36(13) ?
C6 C1 C2 . . 119.9(2) ?
C6 C1 O1 . . 121.8(2) ?
C2 C1 O1 . . 118.2(2) ?
C1 C2 C3 . . 120.0(2) ?
C1 C2 H2A . . 120.0 ?
C3 C2 H2A . . 120.0 ?
C4 C3 C2 . . 120.7(2) ?
C4 C3 H3A . . 119.6 ?
C2 C3 H3A . . 119.6 ?
C5 C4 C3 . . 118.1(2) ?
C5 C4 C7 . . 120.2(2) ?
C3 C4 C7 . . 121.7(2) ?
C4 C5 C6 . . 122.1(3) ?
C4 C5 H5A . . 119.0 ?
C6 C5 H5A . . 119.0 ?
C1 C6 C5 . . 119.2(3) ?
C1 C6 H6A . . 120.4 ?
C5 C6 H6A . . 120.4 ?
C8 C7 C4 . . 114.46(18) ?
C8 C7 H7A . . 108.6 ?
C4 C7 H7A . . 108.6 ?
C8 C7 H7B . . 108.6 ?
C4 C7 H7B . . 108.6 ?
H7A C7 H7B . . 107.6 ?
O2 C8 O3 . . 119.32(19) ?
O2 C8 C7 . . 120.53(19) ?
O3 C8 C7 . . 120.11(18) ?
C10 C9 C14 . . 120.0(2) ?
C10 C9 O4 . . 117.6(2) ?
C14 C9 O4 . . 122.3(2) ?
C9 C10 C11 . . 119.4(3) ?
C9 C10 H10A . . 120.3 ?
C11 C10 H10A . . 120.3 ?
C12 C11 C10 . . 121.8(3) ?
C12 C11 H11A . . 119.1 ?
C10 C11 H11A . . 119.1 ?
C11 C12 C13 . . 117.8(2) ?
C11 C12 C15 . . 120.5(2) ?
C13 C12 C15 . . 121.6(2) ?
C12 C13 C14 . . 121.3(2) ?
C12 C13 H13A . . 119.3 ?
C14 C13 H13A . . 119.3 ?
C9 C14 C13 . . 119.6(3) ?
C9 C14 H14A . . 120.2 ?
C13 C14 H14A . . 120.2 ?
C16 C15 C12 . . 117.1(2) ?
C16 C15 H15A . . 108.0 ?
C12 C15 H15A . . 108.0 ?
C16 C15 H15B . . 108.0 ?
C12 C15 H15B . . 108.0 ?
H15A C15 H15B . . 107.3 ?
O6 C16 O5 . . 119.4(2) ?
O6 C16 C15 . . 122.36(19) ?
O5 C16 C15 . . 118.19(19) ?
O6 C16 Ce1 . . 57.90(11) ?
O5 C16 Ce1 . . 63.27(11) ?
C15 C16 Ce1 . . 164.79(18) ?

loop_
_geom_bond_atom_site_label_1
_geom_bond_atom_site_label_2
_geom_bond_site_symmetry_2
_geom_bond_distance
_geom_bond_publ_flag
Ce1 O3 2_556 2.4914(14) ?
Ce1 O5 2_656 2.4955(14) ?
Ce1 O2W . 2.5444(16) ?
Ce1 O2 . 2.5451(16) ?
Ce1 O1W . 2.5463(16) ?
Ce1 O6 . 2.5546(17) ?
Ce1 O9 . 2.6411(18) ?
Ce1 O5 . 2.6717(15) ?
Ce1 O8 . 2.692(2) ?
Ce1 O3 . 2.7245(15) ?
Ce1 C16 . 2.990(2) ?
N1 O7 . 1.211(3) ?
N1 O9 . 1.258(3) ?
N1 O8 . 1.261(3) ?
O1W H1WA . 0.847(16) ?
O1W H1WB . 0.819(17) ?
O1 C1 . 1.377(3) ?
O1 H1A . 0.8200 ?
O2 C8 . 1.253(2) ?
O2W H2WA . 0.831(16) ?
O2W H2WB . 0.835(17) ?
O3 C8 . 1.262(3) ?
O3 Ce1 2_556 2.4914(14) ?
O3W H3WA . 0.846(18) ?
O3W H3WB . 0.818(18) ?
O4 C9 . 1.378(3) ?
O4 H4A . 0.8200 ?
O5 C16 . 1.263(2) ?
O5 Ce1 2_656 2.4955(14) ?
O6 C16 . 1.256(2) ?
C1 C6 . 1.370(4) ?
C1 C2 . 1.371(4) ?
C2 C3 . 1.392(4) ?
C2 H2A . 0.9300 ?
C3 C4 . 1.381(4) ?
C3 H3A . 0.9300 ?
C4 C5 . 1.360(4) ?
C4 C7 . 1.512(3) ?
C5 C6 . 1.393(4) ?
C5 H5A . 0.9300 ?
C6 H6A . 0.9300 ?
C7 C8 . 1.497(3) ?
C7 H7A . 0.9700 ?
C7 H7B . 0.9700 ?
C9 C10 . 1.362(4) ?
C9 C14 . 1.372(4) ?
C10 C11 . 1.382(4) ?
C10 H10A . 0.9300 ?
C11 C12 . 1.369(4) ?
C11 H11A . 0.9300 ?
C12 C13 . 1.371(4) ?
C12 C15 . 1.508(3) ?
C13 C14 . 1.383(4) ?
C13 H13A . 0.9300 ?
C14 H14A . 0.9300 ?
C15 C16 . 1.491(3) ?
C15 H15A . 0.9700 ?
C15 H15B . 0.9700 ?

loop_
_geom_hbond_atom_site_label_D
_geom_hbond_atom_site_label_H
_geom_hbond_atom_site_label_A
_geom_hbond_site_symmetry_A
_geom_hbond_distance_DH
_geom_hbond_distance_HA
_geom_hbond_distance_DA
_geom_hbond_angle_DHA
O1W H1WA O2 2_656 0.847(16) 1.898(18) 2.693(2) 156(3)
O1W H1WB O7 2_546 0.819(17) 2.46(2) 3.197(3) 150(3)
O1W H1WB O8 2_546 0.819(17) 2.51(2) 3.272(3) 156(3)
O2W H2WA O6 2_556 0.831(16) 1.911(17) 2.721(2) 165(3)
O2W H2WB O4 1_554 0.835(17) 1.951(17) 2.783(3) 175(3)
O3W H3WA O4 2_656 0.846(18) 2.58(2) 3.352(4) 152(3)
O4 H4A O1 1_446 0.82 1.83 2.649(3) 172.7

loop_
_geom_torsion_atom_site_label_1
_geom_torsion_atom_site_label_2
_geom_torsion_atom_site_label_3
_geom_torsion_atom_site_label_4
_geom_torsion_site_symmetry_1
_geom_torsion_site_symmetry_2
_geom_torsion_site_symmetry_3
_geom_torsion_site_symmetry_4
_geom_torsion
_geom_torsion_publ_flag
O3 Ce1 O2 C8 2_556 . . . -9.94(16) ?
O5 Ce1 O2 C8 2_656 . . . 169.33(16) ?
O2W Ce1 O2 C8 . . . . 64.29(14) ?
O1W Ce1 O2 C8 . . . . -141.93(14) ?
O6 Ce1 O2 C8 . . . . -77.35(15) ?
O9 Ce1 O2 C8 . . . . 117.92(14) ?
O5 Ce1 O2 C8 . . . . -124.05(15) ?
O8 Ce1 O2 C8 . . . . 69.7(2) ?
O3 Ce1 O2 C8 . . . . -7.65(13) ?
C16 Ce1 O2 C8 . . . . -101.13(15) ?
O3 Ce1 O3 C8 2_556 . . . -174.91(17) ?
O5 Ce1 O3 C8 2_656 . . . 4.31(15) ?
O2W Ce1 O3 C8 . . . . -82.21(13) ?
O2 Ce1 O3 C8 . . . . 7.49(13) ?
O1W Ce1 O3 C8 . . . . 124.99(14) ?
O6 Ce1 O3 C8 . . . . 110.09(14) ?
O9 Ce1 O3 C8 . . . . -81.81(14) ?
O5 Ce1 O3 C8 . . . . 65.30(13) ?
O8 Ce1 O3 C8 . . . . -139.93(13) ?
C16 Ce1 O3 C8 . . . . 88.99(13) ?
O3 Ce1 O3 Ce1 2_556 . . 2_556 0.0 ?
O5 Ce1 O3 Ce1 2_656 . . 2_556 179.23(5) ?
O2W Ce1 O3 Ce1 . . . 2_556 92.70(8) ?
O2 Ce1 O3 Ce1 . . . 2_556 -177.60(10) ?
O1W Ce1 O3 Ce1 . . . 2_556 -60.09(12) ?
O6 Ce1 O3 Ce1 . . . 2_556 -75.00(7) ?
O9 Ce1 O3 Ce1 . . . 2_556 93.10(8) ?
O5 Ce1 O3 Ce1 . . . 2_556 -119.79(7) ?
O8 Ce1 O3 Ce1 . . . 2_556 34.98(9) ?
C16 Ce1 O3 Ce1 . . . 2_556 -96.10(7) ?
O3 Ce1 O5 C16 2_556 . . . 10.28(14) ?
O5 Ce1 O5 C16 2_656 . . . -169.91(16) ?
O2W Ce1 O5 C16 . . . . 127.78(12) ?
O2 Ce1 O5 C16 . . . . 114.18(13) ?
O1W Ce1 O5 C16 . . . . -78.44(13) ?
O6 Ce1 O5 C16 . . . . 8.32(12) ?
O9 Ce1 O5 C16 . . . . -136.31(12) ?
O8 Ce1 O5 C16 . . . . -75.42(14) ?
O3 Ce1 O5 C16 . . . . 71.84(12) ?
O3 Ce1 O5 Ce1 2_556 . . 2_656 -179.81(5) ?
O5 Ce1 O5 Ce1 2_656 . . 2_656 0.0 ?
O2W Ce1 O5 Ce1 . . . 2_656 -62.31(11) ?
O2 Ce1 O5 Ce1 . . . 2_656 -75.91(7) ?
O1W Ce1 O5 Ce1 . . . 2_656 91.47(8) ?
O6 Ce1 O5 Ce1 . . . 2_656 178.23(10) ?
O9 Ce1 O5 Ce1 . . . 2_656 33.60(9) ?
O8 Ce1 O5 Ce1 . . . 2_656 94.49(9) ?
O3 Ce1 O5 Ce1 . . . 2_656 -118.25(7) ?
C16 Ce1 O5 Ce1 . . . 2_656 169.91(16) ?
O3 Ce1 O6 C16 2_556 . . . 173.39(15) ?
O5 Ce1 O6 C16 2_656 . . . -6.77(15) ?
O2W Ce1 O6 C16 . . . . -137.39(13) ?
O2 Ce1 O6 C16 . . . . -73.33(14) ?
O1W Ce1 O6 C16 . . . . 67.94(14) ?
O9 Ce1 O6 C16 . . . . 77.67(18) ?
O5 Ce1 O6 C16 . . . . -8.44(12) ?
O8 Ce1 O6 C16 . . . . 123.27(14) ?
O3 Ce1 O6 C16 . . . . -120.32(14) ?
O7 N1 O8 Ce1 . . . . -176.2(2) ?
O9 N1 O8 Ce1 . . . . 4.2(2) ?
O3 Ce1 O8 N1 2_556 . . . 154.13(15) ?
O5 Ce1 O8 N1 2_656 . . . -25.22(15) ?
O2W Ce1 O8 N1 . . . . 67.94(13) ?
O2 Ce1 O8 N1 . . . . 62.56(19) ?
O1W Ce1 O8 N1 . . . . -95.12(14) ?
O6 Ce1 O8 N1 . . . . -154.27(12) ?
O9 Ce1 O8 N1 . . . . -2.44(12) ?
O5 Ce1 O8 N1 . . . . -98.19(14) ?
O3 Ce1 O8 N1 . . . . 120.41(13) ?
C16 Ce1 O8 N1 . . . . -128.67(13) ?
O7 N1 O9 Ce1 . . . . 176.07(19) ?
O8 N1 O9 Ce1 . . . . -4.3(2) ?
O3 Ce1 O9 N1 2_556 . . . -20.48(15) ?
O5 Ce1 O9 N1 2_656 . . . 160.03(15) ?
O2W Ce1 O9 N1 . . . . -91.36(14) ?
O2 Ce1 O9 N1 . . . . -148.66(12) ?
O1W Ce1 O9 N1 . . . . 73.79(13) ?
O6 Ce1 O9 N1 . . . . 64.17(18) ?
O5 Ce1 O9 N1 . . . . 128.49(13) ?
O8 Ce1 O9 N1 . . . . 2.46(12) ?
O3 Ce1 O9 N1 . . . . -91.75(14) ?
C16 Ce1 O9 N1 . . . . 102.24(14) ?
C6 C1 C2 C3 . . . . -0.1(5) ?
O1 C1 C2 C3 . . . . 179.4(3) ?
C1 C2 C3 C4 . . . . 0.4(4) ?
C2 C3 C4 C5 . . . . -0.4(4) ?
C2 C3 C4 C7 . . . . 179.4(2) ?
C3 C4 C5 C6 . . . . 0.2(5) ?
C7 C4 C5 C6 . . . . -179.7(3) ?
C2 C1 C6 C5 . . . . -0.1(5) ?
O1 C1 C6 C5 . . . . -179.6(3) ?
C4 C5 C6 C1 . . . . 0.1(6) ?
C5 C4 C7 C8 . . . . 57.1(4) ?
C3 C4 C7 C8 . . . . -122.7(3) ?
Ce1 O2 C8 O3 . . . . 14.3(2) ?
Ce1 O2 C8 C7 . . . . -163.7(2) ?
Ce1 O3 C8 O2 2_556 . . . 176.4(2) ?
Ce1 O3 C8 O2 . . . . -13.1(2) ?
Ce1 O3 C8 C7 2_556 . . . -5.7(5) ?
Ce1 O3 C8 C7 . . . . 164.8(2) ?
C4 C7 C8 O2 . . . . 24.1(4) ?
C4 C7 C8 O3 . . . . -153.9(2) ?
C14 C9 C10 C11 . . . . -1.7(5) ?
O4 C9 C10 C11 . . . . 175.2(3) ?
C9 C10 C11 C12 . . . . 0.2(6) ?
C10 C11 C12 C13 . . . . 1.4(5) ?
C10 C11 C12 C15 . . . . -174.3(3) ?
C11 C12 C13 C14 . . . . -1.5(5) ?
C15 C12 C13 C14 . . . . 174.0(3) ?
C10 C9 C14 C13 . . . . 1.5(5) ?
O4 C9 C14 C13 . . . . -175.2(3) ?
C12 C13 C14 C9 . . . . 0.1(5) ?
C11 C12 C15 C16 . . . . -127.4(3) ?
C13 C12 C15 C16 . . . . 57.1(4) ?
Ce1 O6 C16 O5 . . . . 15.6(2) ?
Ce1 O6 C16 C15 . . . . -162.0(2) ?
Ce1 O5 C16 O6 2_656 . . . -177.51(17) ?
Ce1 O5 C16 O6 . . . . -14.8(2) ?
Ce1 O5 C16 C15 2_656 . . . 0.2(4) ?
Ce1 O5 C16 C15 . . . . 162.9(2) ?
Ce1 O5 C16 Ce1 2_656 . . . -162.7(3) ?
C12 C15 C16 O6 . . . . 12.9(4) ?
C12 C15 C16 O5 . . . . -164.8(2) ?
C12 C15 C16 Ce1 . . . . -73.2(6) ?
O3 Ce1 C16 O6 2_556 . . . -6.21(14) ?
O5 Ce1 C16 O6 2_656 . . . 173.67(14) ?
O2W Ce1 C16 O6 . . . . 73.49(19) ?
O2 Ce1 C16 O6 . . . . 104.60(14) ?
O1W Ce1 C16 O6 . . . . -103.72(15) ?
O9 Ce1 C16 O6 . . . . -134.01(14) ?
O5 Ce1 C16 O6 . . . . 164.8(2) ?
O8 Ce1 C16 O6 . . . . -70.02(15) ?
O3 Ce1 C16 O6 . . . . 56.13(14) ?
O3 Ce1 C16 O5 2_556 . . . -170.98(12) ?
O5 Ce1 C16 O5 2_656 . . . 8.91(14) ?
O2W Ce1 C16 O5 . . . . -91.28(16) ?
O2 Ce1 C16 O5 . . . . -60.17(12) ?
O1W Ce1 C16 O5 . . . . 91.51(12) ?
O6 Ce1 C16 O5 . . . . -164.8(2) ?
O9 Ce1 C16 O5 . . . . 61.22(15) ?
O8 Ce1 C16 O5 . . . . 125.22(12) ?
O3 Ce1 C16 O5 . . . . -108.63(12) ?
O3 Ce1 C16 C15 2_556 . . . 89.6(6) ?
O5 Ce1 C16 C15 2_656 . . . -90.5(6) ?
O2W Ce1 C16 C15 . . . . 169.3(5) ?
O2 Ce1 C16 C15 . . . . -159.6(6) ?
O1W Ce1 C16 C15 . . . . -7.9(5) ?
O6 Ce1 C16 C15 . . . . 95.8(6) ?
O9 Ce1 C16 C15 . . . . -38.2(6) ?
O5 Ce1 C16 C15 . . . . -99.5(6) ?
O8 Ce1 C16 C15 . . . . 25.8(6) ?
O3 Ce1 C16 C15 . . . . 151.9(6) ?
